data_4340058
loop_
_publ_author_name
'Zhang, Jiliang'
'Wang, Yingmin'
'Bobev, Svilen'

_publ_section_title
;
 Structural Modulations in the Rare-Earth Metal Digermanides REAl1-xGe2
 (RE = Gd-Tm, Lu, Y; 0.8 &lt; x &lt; 0.9). Correlations between Long- and
 Short-Range Vacancy Ordering.
;
_journal_issue 3
_journal_name_full 'Inorganic chemistry'
_journal_page_first 722
_journal_page_last 732
_journal_paper_doi 10.1021/ic501002j
_journal_volume 54
_journal_year 2015
_chemical_formula_sum 'Al0.21 Ge2 Tb'
_chemical_formula_weight 309.77
_chemical_name_systematic
; 
 ? 
;
_space_group_IT_number 63
_symmetry_cell_setting orthorhombic
_symmetry_space_group_name_Hall '-C 2c 2'
_symmetry_space_group_name_H-M 'C m c m'
_atom_sites_solution_primary direct
_atom_sites_solution_secondary difmap
_audit_creation_method SHELXL-97
_cell_angle_alpha 90.00
_cell_angle_beta 90.00
_cell_angle_gamma 90.00
_cell_formula_units_Z 4
_cell_length_a 4.1499(11)
_cell_length_b 16.334(4)
_cell_length_c 3.9712(10)
_cell_measurement_reflns_used 976
_cell_measurement_temperature 200(2)
_cell_measurement_theta_max 29.97
_cell_measurement_theta_min 2.49
_cell_volume 269.19(12)
_computing_cell_refinement 'Bruker SMART'
_computing_data_collection 'Bruker SMART'
_computing_data_reduction 'Bruker SAINT'
_computing_molecular_graphics 'Bruker SHELXTL'
_computing_publication_material 'Bruker SHELXTL'
_computing_structure_refinement 'SHELXL-97 (Sheldrick, 1997)'
_computing_structure_solution 'SHELXS-97 (Sheldrick, 1990)'
_diffrn_ambient_temperature 200(2)
_diffrn_measured_fraction_theta_full 1.000
_diffrn_measured_fraction_theta_max 1.000
_diffrn_measurement_device_type 'CCD area detector'
_diffrn_measurement_method 'phi and omega scans'
_diffrn_radiation_monochromator graphite
_diffrn_radiation_source 'fine-focus sealed tube'
_diffrn_radiation_type MoK\a
_diffrn_radiation_wavelength 0.71073
_diffrn_reflns_av_R_equivalents 0.0360
_diffrn_reflns_av_sigmaI/netI 0.0231
_diffrn_reflns_limit_h_max 5
_diffrn_reflns_limit_h_min -5
_diffrn_reflns_limit_k_max 20
_diffrn_reflns_limit_k_min -19
_diffrn_reflns_limit_l_max 4
_diffrn_reflns_limit_l_min -4
_diffrn_reflns_number 1162
_diffrn_reflns_theta_full 26.35
_diffrn_reflns_theta_max 26.35
_diffrn_reflns_theta_min 2.49
_exptl_absorpt_coefficient_mu 47.860
_exptl_absorpt_correction_T_max 0.4967
_exptl_absorpt_correction_T_min 0.3185
_exptl_absorpt_correction_type multi-scan
_exptl_absorpt_process_details SADABS
_exptl_crystal_colour silver
_exptl_crystal_density_diffrn 7.643
_exptl_crystal_density_method 'not measured'
_exptl_crystal_description irregular
_exptl_crystal_F_000 527
_exptl_crystal_size_max 0.03
_exptl_crystal_size_mid 0.02
_exptl_crystal_size_min 0.02
_refine_diff_density_max 2.215
_refine_diff_density_min -1.967
_refine_diff_density_rms 0.372
_refine_ls_extinction_method none
_refine_ls_goodness_of_fit_ref 1.119
_refine_ls_matrix_type full
_refine_ls_number_parameters 16
_refine_ls_number_reflns 183
_refine_ls_number_restraints 0
_refine_ls_restrained_S_all 1.119
_refine_ls_R_factor_all 0.0283
_refine_ls_R_factor_gt 0.0231
_refine_ls_shift/su_max 0.005
_refine_ls_shift/su_mean 0.004
_refine_ls_structure_factor_coef Fsqd
_refine_ls_weighting_details 'calc w=1/[\s^2^(Fo^2^)+(0.0275P)^2^+6.2657P] where P=(Fo^2^+2Fc^2^)/3'
_refine_ls_weighting_scheme calc
_refine_ls_wR_factor_gt 0.0547
_refine_ls_wR_factor_ref 0.0574
_reflns_number_gt 162
_reflns_number_total 183
_reflns_threshold_expression >2sigma(I)
_cod_data_source_file ic501002j_si_002.cif
_cod_data_source_block TbAlGe
_cod_depositor_comments
;
The following automatic conversions were performed:

'_symmetry_cell_setting' value 'Orthorhombic' changed to
'orthorhombic' according to
/usr/data/users/saulius/crontab/automatic-downloads/rss-feeds/ACS/lib/dictionaries/cif_core.dic
dictionary named 'cif_core.dic' version 2.4.2 from 2011-04-26.

Automatic conversion script
Id: cif_fix_values 2281 2013-09-26 08:29:07Z andrius 

 Adding full bibliography for 4340057--4340064.cif.
;
_cod_original_sg_symbol_H-M Cmcm
_cod_database_code 4340058

loop_
_symmetry_equiv_pos_as_xyz
'x, y, z'
'-x, -y, z+1/2'
'-x, y, -z+1/2'
'x, -y, -z'
'x+1/2, y+1/2, z'
'-x+1/2, -y+1/2, z+1/2'
'-x+1/2, y+1/2, -z+1/2'
'x+1/2, -y+1/2, -z'
'-x, -y, -z'
'x, y, -z-1/2'
'x, -y, z-1/2'
'-x, y, z'
'-x+1/2, -y+1/2, -z'
'x+1/2, y+1/2, -z-1/2'
'x+1/2, -y+1/2, z-1/2'
'-x+1/2, y+1/2, z'

loop_
_atom_site_label
_atom_site_type_symbol
_atom_site_fract_x
_atom_site_fract_y
_atom_site_fract_z
_atom_site_U_iso_or_equiv
_atom_site_adp_type
_atom_site_occupancy
_atom_site_symmetry_multiplicity
_atom_site_calc_flag
_atom_site_refinement_flags
Tb1 Tb 0.0000 0.39610(5) 0.2500 0.0067(3) Uani 1 4 d S
Ge1 Ge 0.0000 0.04946(13) 0.2500 0.0128(4) Uani 1 4 d S
Ge2 Ge 0.0000 0.75160(14) 0.2500 0.0355(6) Uani 1 4 d S
Al1 Al 0.0000 0.1899(13) 0.2500 0.000(7) Uiso 0.21(2) 4 d SP

loop_
_atom_site_aniso_label
_atom_site_aniso_U_11
_atom_site_aniso_U_22
_atom_site_aniso_U_33
_atom_site_aniso_U_23
_atom_site_aniso_U_13
_atom_site_aniso_U_12
Tb1 0.0069(4) 0.0072(4) 0.0059(4) 0.000 0.000 0.000
Ge1 0.0067(9) 0.0266(11) 0.0052(9) 0.000 0.000 0.000
Ge2 0.0429(15) 0.0165(13) 0.0470(15) 0.000 0.000 0.000

loop_
_atom_type_symbol
_atom_type_description
_atom_type_scat_dispersion_real
_atom_type_scat_dispersion_imag
_atom_type_scat_source
Al Al 0.0645 0.0514 'International Tables Vol C Tables 4.2.6.8 and 6.1.1.4'
Ge Ge 0.1547 1.8001 'International Tables Vol C Tables 4.2.6.8 and 6.1.1.4'
Tb Tb -0.1723 4.1537 'International Tables Vol C Tables 4.2.6.8 and 6.1.1.4'

loop_
_geom_angle_atom_site_label_1
_geom_angle_atom_site_label_2
_geom_angle_atom_site_label_3
_geom_angle
_geom_angle_site_symmetry_1
_geom_angle_site_symmetry_3
Ge1 Tb1 Ge1 145.59(8) 13_556 13_455
Ge1 Tb1 Ge1 82.67(3) 13_556 13
Ge1 Tb1 Ge1 87.29(3) 13_455 13
Ge1 Tb1 Ge1 87.29(3) 13_556 13_456
Ge1 Tb1 Ge1 82.67(3) 13_455 13_456
Ge1 Tb1 Ge1 145.59(8) 13 13_456
Ge1 Tb1 Ge2 130.40(4) 13_556 9_565
Ge1 Tb1 Ge2 78.97(4) 13_455 9_565
Ge1 Tb1 Ge2 78.97(4) 13 9_565
Ge1 Tb1 Ge2 130.40(4) 13_456 9_565
Ge1 Tb1 Ge2 78.97(4) 13_556 9_566
Ge1 Tb1 Ge2 130.40(4) 13_455 9_566
Ge1 Tb1 Ge2 130.40(4) 13 9_566
Ge1 Tb1 Ge2 78.97(4) 13_456 9_566
Ge2 Tb1 Ge2 78.91(6) 9_565 9_566
Ge1 Tb1 Ge2 132.67(4) 13_556 5_445
Ge1 Tb1 Ge2 76.50(4) 13_455 5_445
Ge1 Tb1 Ge2 132.67(4) 13 5_445
Ge1 Tb1 Ge2 76.50(4) 13_456 5_445
Ge2 Tb1 Ge2 54.557(16) 9_565 5_445
Ge2 Tb1 Ge2 54.557(16) 9_566 5_445
Ge1 Tb1 Ge2 76.50(4) 13_556 5_545
Ge1 Tb1 Ge2 132.67(4) 13_455 5_545
Ge1 Tb1 Ge2 76.50(4) 13 5_545
Ge1 Tb1 Ge2 132.67(4) 13_456 5_545
Ge2 Tb1 Ge2 54.557(16) 9_565 5_545
Ge2 Tb1 Ge2 54.557(16) 9_566 5_545
Ge2 Tb1 Ge2 82.64(6) 5_445 5_545
Ge1 Tb1 Al1 171.1(3) 13_556 13_455
Ge1 Tb1 Al1 43.3(4) 13_455 13_455
Ge1 Tb1 Al1 99.65(9) 13 13_455
Ge1 Tb1 Al1 95.29(10) 13_456 13_455
Ge2 Tb1 Al1 42.8(3) 9_565 13_455
Ge2 Tb1 Al1 93.2(3) 9_566 13_455
Ge2 Tb1 Al1 40.7(2) 5_445 13_455
Ge2 Tb1 Al1 95.7(3) 5_545 13_455
Ge1 Tb1 Al1 43.3(4) 13_556 13_556
Ge1 Tb1 Al1 171.1(3) 13_455 13_556
Ge1 Tb1 Al1 95.29(10) 13 13_556
Ge1 Tb1 Al1 99.65(9) 13_456 13_556
Ge2 Tb1 Al1 93.2(3) 9_565 13_556
Ge2 Tb1 Al1 42.8(3) 9_566 13_556
Ge2 Tb1 Al1 95.7(3) 5_445 13_556
Ge2 Tb1 Al1 40.7(2) 5_545 13_556
Al1 Tb1 Al1 127.9(7) 13_455 13_556
Ge1 Tb1 Al1 99.65(9) 13_556 13_456
Ge1 Tb1 Al1 95.29(10) 13_455 13_456
Ge1 Tb1 Al1 171.1(3) 13 13_456
Ge1 Tb1 Al1 43.3(4) 13_456 13_456
Ge2 Tb1 Al1 93.2(3) 9_565 13_456
Ge2 Tb1 Al1 42.8(3) 9_566 13_456
Ge2 Tb1 Al1 40.7(2) 5_445 13_456
Ge2 Tb1 Al1 95.7(3) 5_545 13_456
Al1 Tb1 Al1 76.8(3) 13_455 13_456
Al1 Tb1 Al1 80.9(3) 13_556 13_456
Ge1 Tb1 Al1 95.29(10) 13_556 13
Ge1 Tb1 Al1 99.65(9) 13_455 13
Ge1 Tb1 Al1 43.3(4) 13 13
Ge1 Tb1 Al1 171.1(3) 13_456 13
Ge2 Tb1 Al1 42.8(3) 9_565 13
Ge2 Tb1 Al1 93.2(3) 9_566 13
Ge2 Tb1 Al1 95.7(3) 5_445 13
Ge2 Tb1 Al1 40.7(2) 5_545 13
Al1 Tb1 Al1 80.9(3) 13_455 13
Al1 Tb1 Al1 76.8(3) 13_556 13
Al1 Tb1 Al1 127.9(7) 13_456 13
Al1 Ge1 Ge1 129.13(7) . 9
Al1 Ge1 Ge1 129.13(7) . 9_556
Ge1 Ge1 Ge1 101.73(14) 9 9_556
Al1 Ge1 Tb1 72.79(4) . 13_556
Ge1 Ge1 Tb1 134.34(4) 9 13_556
Ge1 Ge1 Tb1 71.00(3) 9_556 13_556
Al1 Ge1 Tb1 72.79(4) . 13_455
Ge1 Ge1 Tb1 71.00(3) 9 13_455
Ge1 Ge1 Tb1 134.34(4) 9_556 13_455
Tb1 Ge1 Tb1 145.59(8) 13_556 13_455
Al1 Ge1 Tb1 72.79(4) . 13
Ge1 Ge1 Tb1 71.00(3) 9 13
Ge1 Ge1 Tb1 134.34(4) 9_556 13
Tb1 Ge1 Tb1 82.67(3) 13_556 13
Tb1 Ge1 Tb1 87.29(3) 13_455 13
Al1 Ge1 Tb1 72.79(4) . 13_456
Ge1 Ge1 Tb1 134.34(4) 9 13_456
Ge1 Ge1 Tb1 71.00(3) 9_556 13_456
Tb1 Ge1 Tb1 87.29(3) 13_556 13_456
Tb1 Ge1 Tb1 82.67(3) 13_455 13_456
Tb1 Ge1 Tb1 145.59(8) 13 13_456
Al1 Ge1 Tb1 140.36(3) . 5_445
Ge1 Ge1 Tb1 60.92(6) 9 5_445
Ge1 Ge1 Tb1 60.92(6) 9_556 5_445
Tb1 Ge1 Tb1 131.92(4) 13_556 5_445
Tb1 Ge1 Tb1 77.73(3) 13_455 5_445
Tb1 Ge1 Tb1 131.92(4) 13 5_445
Tb1 Ge1 Tb1 77.73(3) 13_456 5_445
Al1 Ge1 Tb1 140.36(3) . 5_545
Ge1 Ge1 Tb1 60.92(6) 9 5_545
Ge1 Ge1 Tb1 60.92(6) 9_556 5_545
Tb1 Ge1 Tb1 77.73(3) 13_556 5_545
Tb1 Ge1 Tb1 131.92(4) 13_455 5_545
Tb1 Ge1 Tb1 77.73(3) 13 5_545
Tb1 Ge1 Tb1 131.92(4) 13_456 5_545
Tb1 Ge1 Tb1 79.27(5) 5_445 5_545
Al1 Ge2 Al1 128.6(10) 9_566 9_565
Al1 Ge2 Al1 100.9(4) 9_566 5_455
Al1 Ge2 Al1 100.9(4) 9_565 5_455
Al1 Ge2 Al1 100.9(4) 9_566 5
Al1 Ge2 Al1 100.9(4) 9_565 5
Al1 Ge2 Al1 128.2(10) 5_455 5
Al1 Ge2 Ge2 129.1(2) 9_566 13_465
Al1 Ge2 Ge2 52.1(2) 9_565 13_465
Al1 Ge2 Ge2 48.88(19) 5_455 13_465
Al1 Ge2 Ge2 129.9(2) 5 13_465
Al1 Ge2 Ge2 52.1(2) 9_566 13_566
Al1 Ge2 Ge2 129.1(2) 9_565 13_566
Al1 Ge2 Ge2 129.9(2) 5_455 13_566
Al1 Ge2 Ge2 48.88(19) 5 13_566
Ge2 Ge2 Ge2 177.92(18) 13_465 13_566
Al1 Ge2 Ge2 129.1(2) 9_566 13_565
Al1 Ge2 Ge2 52.1(2) 9_565 13_565
Al1 Ge2 Ge2 129.9(2) 5_455 13_565
Al1 Ge2 Ge2 48.88(19) 5 13_565
Ge2 Ge2 Ge2 92.50(2) 13_465 13_565
Ge2 Ge2 Ge2 87.46(2) 13_566 13_565
Al1 Ge2 Ge2 52.1(2) 9_566 13_466
Al1 Ge2 Ge2 129.1(2) 9_565 13_466
Al1 Ge2 Ge2 48.88(19) 5_455 13_466
Al1 Ge2 Ge2 129.9(2) 5 13_466
Ge2 Ge2 Ge2 87.46(2) 13_465 13_466
Ge2 Ge2 Ge2 92.50(2) 13_566 13_466
Ge2 Ge2 Ge2 177.92(18) 13_565 13_466
Al1 Ge2 Tb1 155.2(5) 9_566 9_565
Al1 Ge2 Tb1 76.3(5) 9_565 9_565
Al1 Ge2 Tb1 70.3(4) 5_455 9_565
Al1 Ge2 Tb1 70.3(4) 5 9_565
Ge2 Ge2 Tb1 63.04(6) 13_465 9_565
Ge2 Ge2 Tb1 115.17(10) 13_566 9_565
Ge2 Ge2 Tb1 63.04(6) 13_565 9_565
Ge2 Ge2 Tb1 115.17(10) 13_466 9_565
Al1 Ge2 Tb1 76.3(5) 9_566 9_566
Al1 Ge2 Tb1 155.2(5) 9_565 9_566
Al1 Ge2 Tb1 70.3(4) 5_455 9_566
Al1 Ge2 Tb1 70.3(4) 5 9_566
Ge2 Ge2 Tb1 115.17(10) 13_465 9_566
Ge2 Ge2 Tb1 63.04(6) 13_566 9_566
Ge2 Ge2 Tb1 115.17(10) 13_565 9_566
Ge2 Ge2 Tb1 63.04(6) 13_466 9_566
Tb1 Ge2 Tb1 78.91(6) 9_565 9_566
Al1 Ge2 Tb1 71.0(4) 9_566 5
Al1 Ge2 Tb1 71.0(4) 9_565 5
Al1 Ge2 Tb1 157.2(5) 5_455 5
Al1 Ge2 Tb1 74.6(5) 5 5
Ge2 Ge2 Tb1 119.38(10) 13_465 5
Ge2 Ge2 Tb1 62.40(6) 13_566 5
Ge2 Ge2 Tb1 62.40(6) 13_565 5
Ge2 Ge2 Tb1 119.38(10) 13_466 5
Tb1 Ge2 Tb1 125.443(16) 9_565 5
Tb1 Ge2 Tb1 125.443(16) 9_566 5
Al1 Ge2 Tb1 71.0(4) 9_566 5_455
Al1 Ge2 Tb1 71.0(4) 9_565 5_455
Al1 Ge2 Tb1 74.6(5) 5_455 5_455
Al1 Ge2 Tb1 157.2(5) 5 5_455
Ge2 Ge2 Tb1 62.40(6) 13_465 5_455
Ge2 Ge2 Tb1 119.38(10) 13_566 5_455
Ge2 Ge2 Tb1 119.38(10) 13_565 5_455
Ge2 Ge2 Tb1 62.40(6) 13_466 5_455
Tb1 Ge2 Tb1 125.443(16) 9_565 5_455
Tb1 Ge2 Tb1 125.443(16) 9_566 5_455
Tb1 Ge2 Tb1 82.64(6) 5 5_455
Ge2 Al1 Ge2 128.6(10) 9_566 9_565
Ge2 Al1 Ge1 115.7(5) 9_566 .
Ge2 Al1 Ge1 115.7(5) 9_565 .
Ge2 Al1 Ge2 79.1(4) 9_566 5_545
Ge2 Al1 Ge2 79.1(4) 9_565 5_545
Ge1 Al1 Ge2 115.9(5) . 5_545
Ge2 Al1 Ge2 79.1(4) 9_566 5_445
Ge2 Al1 Ge2 79.1(4) 9_565 5_445
Ge1 Al1 Ge2 115.9(5) . 5_445
Ge2 Al1 Ge2 128.2(10) 5_545 5_445
Ge2 Al1 Tb1 138.61(4) 9_566 13_455
Ge2 Al1 Tb1 68.34(12) 9_565 13_455
Ge1 Al1 Tb1 63.9(3) . 13_455
Ge2 Al1 Tb1 140.87(3) 5_545 13_455
Ge2 Al1 Tb1 66.93(11) 5_445 13_455
Ge2 Al1 Tb1 68.34(12) 9_566 13_556
Ge2 Al1 Tb1 138.61(4) 9_565 13_556
Ge1 Al1 Tb1 63.9(3) . 13_556
Ge2 Al1 Tb1 66.93(11) 5_545 13_556
Ge2 Al1 Tb1 140.87(3) 5_445 13_556
Tb1 Al1 Tb1 127.9(7) 13_455 13_556
Ge2 Al1 Tb1 68.34(12) 9_566 13_456
Ge2 Al1 Tb1 138.61(4) 9_565 13_456
Ge1 Al1 Tb1 63.9(3) . 13_456
Ge2 Al1 Tb1 140.87(3) 5_545 13_456
Ge2 Al1 Tb1 66.93(11) 5_445 13_456
Tb1 Al1 Tb1 76.8(3) 13_455 13_456
Tb1 Al1 Tb1 80.9(3) 13_556 13_456
Ge2 Al1 Tb1 138.61(4) 9_566 13
Ge2 Al1 Tb1 68.34(12) 9_565 13
Ge1 Al1 Tb1 63.9(3) . 13
Ge2 Al1 Tb1 66.93(11) 5_545 13
Ge2 Al1 Tb1 140.87(3) 5_445 13
Tb1 Al1 Tb1 80.9(3) 13_455 13
Tb1 Al1 Tb1 76.8(3) 13_556 13
Tb1 Al1 Tb1 127.9(7) 13_456 13
Ge2 Al1 Tb1 64.3(5) 9_566 .
Ge2 Al1 Tb1 64.3(5) 9_565 .
Ge1 Al1 Tb1 180.0 . .
Ge2 Al1 Tb1 64.1(5) 5_545 .
Ge2 Al1 Tb1 64.1(5) 5_445 .
Tb1 Al1 Tb1 116.1(3) 13_455 .
Tb1 Al1 Tb1 116.1(3) 13_556 .
Tb1 Al1 Tb1 116.1(3) 13_456 .
Tb1 Al1 Tb1 116.1(3) 13 .

loop_
_geom_bond_atom_site_label_1
_geom_bond_atom_site_label_2
_geom_bond_distance
_geom_bond_site_symmetry_2
Tb1 Ge1 3.0065(8) 13_556
Tb1 Ge1 3.0065(8) 13_455
Tb1 Ge1 3.0065(8) 13
Tb1 Ge1 3.0065(8) 13_456
Tb1 Ge2 3.125(2) 9_565
Tb1 Ge2 3.125(2) 9_566
Tb1 Ge2 3.1427(19) 5_445
Tb1 Ge2 3.1427(19) 5_545
Tb1 Al1 3.197(9) 13_455
Tb1 Al1 3.197(9) 13_556
Tb1 Al1 3.197(9) 13_456
Tb1 Al1 3.197(9) 13
Ge1 Al1 2.29(2) .
Ge1 Ge1 2.560(3) 9
Ge1 Ge1 2.560(3) 9_556
Ge1 Tb1 3.0065(8) 13_556
Ge1 Tb1 3.0065(8) 13_455
Ge1 Tb1 3.0065(8) 13
Ge1 Tb1 3.0065(8) 13_456
Ge1 Tb1 3.2527(18) 5_445
Ge1 Tb1 3.2527(18) 5_545
Ge2 Al1 2.204(9) 9_566
Ge2 Al1 2.204(9) 9_565
Ge2 Al1 2.307(9) 5_455
Ge2 Al1 2.307(9) 5
Ge2 Ge2 2.8724(5) 13_465
Ge2 Ge2 2.8724(5) 13_566
Ge2 Ge2 2.8724(5) 13_565
Ge2 Ge2 2.8724(5) 13_466
Ge2 Tb1 3.125(2) 9_565
Ge2 Tb1 3.125(2) 9_566
Ge2 Tb1 3.1427(19) 5
Ge2 Tb1 3.1427(19) 5_455
Al1 Ge2 2.204(9) 9_566
Al1 Ge2 2.204(9) 9_565
Al1 Ge2 2.307(9) 5_545
Al1 Ge2 2.307(9) 5_445
Al1 Tb1 3.197(9) 13_455
Al1 Tb1 3.197(9) 13_556
Al1 Tb1 3.197(9) 13_456
Al1 Tb1 3.197(9) 13
